data_4030095
loop_
_publ_author_name
'Weidmann, Verena'
'Ploog, Jasper'
'Kliewer, Serge'
'Schaffrath, Mathias'
'Maison, Wolfgang'

_publ_section_title
;
 Variants of the Prins cyclization for the synthesis of terpenoid
 spiroethers and oxabicyclo[3.3.1]nonane-derivatives.
;
_journal_issue 21
_journal_name_full 'The Journal of organic chemistry'
_journal_page_first 10123
_journal_paper_doi 10.1021/jo501755x
_journal_volume 79
_journal_year 2014
_chemical_formula_moiety 'C17 H22 O'
_chemical_formula_sum 'C17 H22 O'
_chemical_formula_weight 242.35
_chemical_name_systematic
; 
(6R*,7R*)-4-methyl-7-phenyl-1-oxaspiro[5.5]undec-4-ene 30b 
;
_space_group_IT_number 14
_symmetry_cell_setting monoclinic
_symmetry_space_group_name_Hall '-P 2yn'
_symmetry_space_group_name_H-M 'P 1 21/n 1'
_atom_sites_solution_hydrogens geom
_atom_sites_solution_primary direct
_atom_sites_solution_secondary difmap
_audit_creation_method SHELXL-97
_cell_angle_alpha 90.00
_cell_angle_beta 104.431(5)
_cell_angle_gamma 90.00
_cell_formula_units_Z 4
_cell_length_a 5.8953(3)
_cell_length_b 23.8378(9)
_cell_length_c 10.0264(4)
_cell_measurement_reflns_used 10900
_cell_measurement_temperature 100(2)
_cell_measurement_theta_max 75.9540
_cell_measurement_theta_min 3.6840
_cell_volume 1364.56(11)
_computing_cell_refinement
;
CrysAlisPro, Agilent Technologies,
Version 1.171.36.32 (release 02-08-2013 CrysAlis171 .NET)
(compiled Aug  2 2013,16:46:58) 
;
_computing_data_collection
;
CrysAlisPro, Agilent Technologies,
Version 1.171.36.32 (release 02-08-2013 CrysAlis171 .NET)
(compiled Aug  2 2013,16:46:58) 
;
_computing_data_reduction
;
CrysAlisPro, Agilent Technologies,
Version 1.171.36.32 (release 02-08-2013 CrysAlis171 .NET)
(compiled Aug  2 2013,16:46:58) 
;
_computing_molecular_graphics mercury
_computing_publication_material SHELXL
_computing_structure_refinement 'SHELXL-97 (Sheldrick, 1997)'
_computing_structure_solution 'SHELXS-97 (Sheldrick, 1990)'
_diffrn_ambient_temperature 100(2)
_diffrn_detector_area_resol_mean 10.4127
_diffrn_measured_fraction_theta_full 0.993
_diffrn_measured_fraction_theta_max 0.993
_diffrn_measurement_device_type 'SuperNova, Dual, Cu at zero, Atlas'
_diffrn_measurement_method '\w scans'
_diffrn_radiation_monochromator graphite
_diffrn_radiation_source 'fine-focus sealed tube'
_diffrn_radiation_type CuK\a
_diffrn_radiation_wavelength 1.54184
_diffrn_reflns_av_R_equivalents 0.0972
_diffrn_reflns_av_sigmaI/netI 0.0386
_diffrn_reflns_limit_h_max 7
_diffrn_reflns_limit_h_min -7
_diffrn_reflns_limit_k_max 29
_diffrn_reflns_limit_k_min -29
_diffrn_reflns_limit_l_max 12
_diffrn_reflns_limit_l_min -12
_diffrn_reflns_number 18699
_diffrn_reflns_theta_full 74.99
_diffrn_reflns_theta_max 74.99
_diffrn_reflns_theta_min 3.71
_diffrn_standards_decay_% none
_diffrn_standards_interval_count none
_diffrn_standards_interval_time none
_diffrn_standards_number none
_exptl_absorpt_coefficient_mu 0.541
_exptl_absorpt_correction_T_max 0.9232
_exptl_absorpt_correction_T_min 0.8632
_exptl_absorpt_correction_type multi-scan
_exptl_absorpt_process_details
;
CrysAlisPro, Agilent Technologies,
Version 1.171.36.32 (release 02-08-2013 CrysAlis171 .NET)
(compiled Aug  2 2013,16:46:58)
Empirical absorption correction using spherical harmonics,
implemented in SCALE3 ABSPACK scaling algorithm.
;
_exptl_crystal_colour colourless
_exptl_crystal_density_diffrn 1.180
_exptl_crystal_density_method 'not measured'
_exptl_crystal_description block
_exptl_crystal_F_000 528
_exptl_crystal_size_max 0.28
_exptl_crystal_size_mid 0.22
_exptl_crystal_size_min 0.15
_refine_diff_density_max 0.342
_refine_diff_density_min -0.374
_refine_diff_density_rms 0.073
_refine_ls_extinction_method none
_refine_ls_goodness_of_fit_ref 1.111
_refine_ls_hydrogen_treatment mixed
_refine_ls_matrix_type full
_refine_ls_number_parameters 164
_refine_ls_number_reflns 2795
_refine_ls_number_restraints 0
_refine_ls_restrained_S_all 1.111
_refine_ls_R_factor_all 0.0730
_refine_ls_R_factor_gt 0.0604
_refine_ls_shift/su_max 0.001
_refine_ls_shift/su_mean 0.000
_refine_ls_structure_factor_coef Fsqd
_refine_ls_weighting_details 'calc w=1/[\s^2^(Fo^2^)+(0.0976P)^2^+0.5563P] where P=(Fo^2^+2Fc^2^)/3'
_refine_ls_weighting_scheme calc
_refine_ls_wR_factor_gt 0.1558
_refine_ls_wR_factor_ref 0.1784
_reflns_number_gt 2532
_reflns_number_total 2795
_reflns_threshold_expression >2sigma(I)
_cod_data_source_file jo501755x_si_001.cif
_cod_data_source_block vw441a
_cod_depositor_comments 'Adding full bibliography for 4030095--4030097.cif.'
_cod_original_cell_volume 1364.56(10)
_cod_original_sg_symbol_H-M P2(1)/n
_cod_database_code 4030095

loop_
_symmetry_equiv_pos_as_xyz
'x, y, z'
'-x+1/2, y+1/2, -z+1/2'
'-x, -y, -z'
'x-1/2, -y-1/2, z-1/2'

loop_
_atom_site_label
_atom_site_type_symbol
_atom_site_fract_x
_atom_site_fract_y
_atom_site_fract_z
_atom_site_U_iso_or_equiv
_atom_site_adp_type
_atom_site_occupancy
_atom_site_symmetry_multiplicity
_atom_site_calc_flag
_atom_site_refinement_flags
O1 O 0.53689(19) 0.58633(5) 0.26469(11) 0.0263(3) Uani 1 1 d .
C2 C 0.4478(3) 0.55408(6) 0.14240(15) 0.0281(4) Uani 1 1 d .
H2A H 0.5779 0.5444 0.1004 0.034 Uiso 1 1 calc R
H2B H 0.3328 0.5768 0.0752 0.034 Uiso 1 1 calc R
C3 C 0.3311(3) 0.50066(7) 0.17331(16) 0.0288(4) Uani 1 1 d .
H3A H 0.2503 0.4821 0.0860 0.035 Uiso 1 1 calc R
H3B H 0.4511 0.4745 0.2258 0.035 Uiso 1 1 calc R
C4 C 0.1570(3) 0.51406(6) 0.25565(15) 0.0252(4) Uani 1 1 d .
C5 C 0.1694(3) 0.56255(6) 0.32272(14) 0.0241(3) Uani 1 1 d .
H5A H 0.0461 0.5714 0.3648 0.029 Uiso 1 1 calc R
C6 C 0.3651(3) 0.60444(6) 0.33669(15) 0.0235(4) Uani 1 1 d .
C7 C 0.2827(3) 0.66490(6) 0.29008(14) 0.0235(4) Uani 1 1 d .
H7A H 0.4277 0.6882 0.3040 0.028 Uiso 1 1 calc R
C8 C 0.1379(3) 0.69024(7) 0.38352(15) 0.0273(4) Uani 1 1 d .
H8A H 0.0904 0.7289 0.3526 0.033 Uiso 1 1 calc R
H8B H -0.0060 0.6677 0.3754 0.033 Uiso 1 1 calc R
C9 C 0.2774(3) 0.69150(7) 0.53378(16) 0.0314(4) Uani 1 1 d .
H9A H 0.4120 0.7174 0.5438 0.038 Uiso 1 1 calc R
H9B H 0.1767 0.7058 0.5919 0.038 Uiso 1 1 calc R
C10 C 0.3665(3) 0.63305(7) 0.58264(15) 0.0311(4) Uani 1 1 d .
H10A H 0.2318 0.6085 0.5846 0.037 Uiso 1 1 calc R
H10B H 0.4675 0.6355 0.6775 0.037 Uiso 1 1 calc R
C11 C 0.5058(3) 0.60723(7) 0.48806(16) 0.0289(4) Uani 1 1 d .
H11A H 0.5548 0.5688 0.5205 0.035 Uiso 1 1 calc R
H11B H 0.6491 0.6297 0.4941 0.035 Uiso 1 1 calc R
C12 C -0.0263(3) 0.47066(7) 0.25882(17) 0.0297(4) Uani 1 1 d .
H12A H -0.1279 0.4842 0.3159 0.045 Uiso 1 1 calc R
H12B H 0.0498 0.4357 0.2977 0.045 Uiso 1 1 calc R
H12C H -0.1205 0.4638 0.1650 0.045 Uiso 1 1 calc R
C13 C 0.1585(3) 0.66977(6) 0.13925(15) 0.0234(4) Uani 1 1 d .
C14 C 0.2746(3) 0.69258(6) 0.04668(16) 0.0263(4) Uani 1 1 d .
H14A H 0.4308 0.7056 0.0797 0.032 Uiso 1 1 calc R
C15 C 0.1666(3) 0.69662(7) -0.09306(16) 0.0287(4) Uani 1 1 d .
H15A H 0.2488 0.7122 -0.1546 0.034 Uiso 1 1 calc R
C16 C -0.0624(3) 0.67780(7) -0.14250(16) 0.0294(4) Uani 1 1 d .
H16A H -0.1368 0.6802 -0.2379 0.035 Uiso 1 1 calc R
C17 C -0.1814(3) 0.65543(7) -0.05156(16) 0.0283(4) Uani 1 1 d .
H17A H -0.3379 0.6426 -0.0851 0.034 Uiso 1 1 calc R
C18 C -0.0733(3) 0.65162(6) 0.08809(15) 0.0247(4) Uani 1 1 d .
H18A H -0.1570 0.6366 0.1495 0.030 Uiso 1 1 calc R

loop_
_atom_site_aniso_label
_atom_site_aniso_U_11
_atom_site_aniso_U_22
_atom_site_aniso_U_33
_atom_site_aniso_U_23
_atom_site_aniso_U_13
_atom_site_aniso_U_12
O1 0.0250(6) 0.0293(6) 0.0264(6) -0.0011(4) 0.0096(5) -0.0002(4)
C2 0.0333(9) 0.0275(8) 0.0252(7) -0.0010(6) 0.0105(6) 0.0016(6)
C3 0.0329(9) 0.0265(8) 0.0287(8) -0.0015(6) 0.0105(7) 0.0006(6)
C4 0.0265(8) 0.0255(7) 0.0224(7) 0.0030(5) 0.0037(6) 0.0012(6)
C5 0.0254(8) 0.0265(7) 0.0202(7) 0.0028(5) 0.0055(6) 0.0001(6)
C6 0.0262(8) 0.0246(7) 0.0203(7) 0.0013(5) 0.0068(6) 0.0000(6)
C7 0.0270(8) 0.0237(7) 0.0205(7) -0.0002(5) 0.0073(6) -0.0030(6)
C8 0.0340(9) 0.0254(7) 0.0240(8) -0.0016(6) 0.0101(7) 0.0007(6)
C9 0.0415(10) 0.0311(8) 0.0228(8) -0.0038(6) 0.0102(7) -0.0048(7)
C10 0.0404(10) 0.0336(8) 0.0183(7) 0.0005(6) 0.0053(7) -0.0064(7)
C11 0.0324(9) 0.0294(8) 0.0225(7) 0.0024(6) 0.0024(6) -0.0030(6)
C12 0.0300(8) 0.0262(8) 0.0321(8) 0.0012(6) 0.0061(7) -0.0012(6)
C13 0.0283(8) 0.0204(7) 0.0221(7) 0.0003(5) 0.0071(6) 0.0010(6)
C14 0.0290(8) 0.0258(7) 0.0246(8) 0.0003(6) 0.0075(6) -0.0013(6)
C15 0.0337(9) 0.0303(8) 0.0244(8) 0.0028(6) 0.0116(7) -0.0009(6)
C16 0.0381(9) 0.0292(8) 0.0203(7) 0.0005(6) 0.0062(6) 0.0033(6)
C17 0.0306(9) 0.0275(8) 0.0246(8) -0.0005(6) 0.0029(7) -0.0011(6)
C18 0.0272(8) 0.0248(7) 0.0232(7) 0.0012(5) 0.0083(6) -0.0015(6)

loop_
_atom_type_symbol
_atom_type_description
_atom_type_scat_dispersion_real
_atom_type_scat_dispersion_imag
_atom_type_scat_source
C C 0.0181 0.0091 'International Tables Vol C Tables 4.2.6.8 and 6.1.1.4'
H H 0.0000 0.0000 'International Tables Vol C Tables 4.2.6.8 and 6.1.1.4'
O O 0.0492 0.0322 'International Tables Vol C Tables 4.2.6.8 and 6.1.1.4'

loop_
_geom_angle_atom_site_label_1
_geom_angle_atom_site_label_2
_geom_angle_atom_site_label_3
_geom_angle
C2 O1 C6 115.71(12)
O1 C2 C3 111.38(12)
O1 C2 H2A 109.4
C3 C2 H2A 109.4
O1 C2 H2B 109.4
C3 C2 H2B 109.4
H2A C2 H2B 108.0
C4 C3 C2 109.91(13)
C4 C3 H3A 109.7
C2 C3 H3A 109.7
C4 C3 H3B 109.7
C2 C3 H3B 109.7
H3A C3 H3B 108.2
C5 C4 C12 122.48(15)
C5 C4 C3 120.23(14)
C12 C4 C3 117.28(13)
C4 C5 C6 124.58(15)
C4 C5 H5A 117.7
C6 C5 H5A 117.7
O1 C6 C5 111.76(12)
O1 C6 C11 103.44(12)
C5 C6 C11 109.42(12)
O1 C6 C7 109.34(11)
C5 C6 C7 114.34(13)
C11 C6 C7 107.91(12)
C13 C7 C8 112.00(13)
C13 C7 C6 114.15(12)
C8 C7 C6 111.09(12)
C13 C7 H7A 106.3
C8 C7 H7A 106.3
C6 C7 H7A 106.3
C9 C8 C7 111.36(13)
C9 C8 H8A 109.4
C7 C8 H8A 109.4
C9 C8 H8B 109.4
C7 C8 H8B 109.4
H8A C8 H8B 108.0
C10 C9 C8 110.90(13)
C10 C9 H9A 109.5
C8 C9 H9A 109.5
C10 C9 H9B 109.5
C8 C9 H9B 109.5
H9A C9 H9B 108.0
C9 C10 C11 111.29(13)
C9 C10 H10A 109.4
C11 C10 H10A 109.4
C9 C10 H10B 109.4
C11 C10 H10B 109.4
H10A C10 H10B 108.0
C10 C11 C6 112.83(14)
C10 C11 H11A 109.0
C6 C11 H11A 109.0
C10 C11 H11B 109.0
C6 C11 H11B 109.0
H11A C11 H11B 107.8
C4 C12 H12A 109.5
C4 C12 H12B 109.5
H12A C12 H12B 109.5
C4 C12 H12C 109.5
H12A C12 H12C 109.5
H12B C12 H12C 109.5
C14 C13 C18 118.17(14)
C14 C13 C7 120.02(14)
C18 C13 C7 121.81(13)
C15 C14 C13 121.37(15)
C15 C14 H14A 119.3
C13 C14 H14A 119.3
C14 C15 C16 119.79(15)
C14 C15 H15A 120.1
C16 C15 H15A 120.1
C17 C16 C15 119.61(15)
C17 C16 H16A 120.2
C15 C16 H16A 120.2
C16 C17 C18 120.47(15)
C16 C17 H17A 119.8
C18 C17 H17A 119.8
C17 C18 C13 120.58(14)
C17 C18 H18A 119.7
C13 C18 H18A 119.7

loop_
_geom_bond_atom_site_label_1
_geom_bond_atom_site_label_2
_geom_bond_distance
O1 C2 1.4317(18)
O1 C6 1.4484(18)
C2 C3 1.516(2)
C2 H2A 0.9900
C2 H2B 0.9900
C3 C4 1.503(2)
C3 H3A 0.9900
C3 H3B 0.9900
C4 C5 1.330(2)
C4 C12 1.502(2)
C5 C6 1.506(2)
C5 H5A 0.9500
C6 C11 1.539(2)
C6 C7 1.555(2)
C7 C13 1.5116(19)
C7 C8 1.540(2)
C7 H7A 1.0000
C8 C9 1.526(2)
C8 H8A 0.9900
C8 H8B 0.9900
C9 C10 1.526(2)
C9 H9A 0.9900
C9 H9B 0.9900
C10 C11 1.530(2)
C10 H10A 0.9900
C10 H10B 0.9900
C11 H11A 0.9900
C11 H11B 0.9900
C12 H12A 0.9800
C12 H12B 0.9800
C12 H12C 0.9800
C13 C14 1.394(2)
C13 C18 1.403(2)
C14 C15 1.390(2)
C14 H14A 0.9500
C15 C16 1.391(2)
C15 H15A 0.9500
C16 C17 1.388(2)
C16 H16A 0.9500
C17 C18 1.389(2)
C17 H17A 0.9500
C18 H18A 0.9500
